data_4328560
loop_
_publ_author_name
'Isurika R. Fernando'
'Gellert Mezei'

_publ_section_title
;
 Blue-Colored, Linear Rigid-Axle [2]Pseudorotaxanes: Metal-Binding
 Properties, Crystal Structures, and Blue/Red Dichroism
;
_journal_name_full 'Inorganic Chemistry'
_journal_page_first 3156
_journal_page_last 3160
_journal_paper_doi 10.1021/ic2026329
_journal_volume 51
_journal_year 2012
_chemical_formula_sum 'C52 H52 Cl6 Hg2 N4 O8'
_chemical_formula_weight 1474.86
_chemical_name_systematic
; 
 ? 
;
_space_group_IT_number 2
_symmetry_cell_setting triclinic
_symmetry_space_group_name_Hall '-P 1'
_symmetry_space_group_name_H-M 'P -1'
_atom_sites_solution_hydrogens geom
_atom_sites_solution_primary direct
_atom_sites_solution_secondary difmap
_audit_creation_method SHELXL-97
_cell_angle_alpha 98.5500(10)
_cell_angle_beta 103.9650(10)
_cell_angle_gamma 101.3510(10)
_cell_formula_units_Z 1
_cell_length_a 9.7025(2)
_cell_length_b 11.5838(3)
_cell_length_c 12.6269(3)
_cell_measurement_reflns_used 9936
_cell_measurement_temperature 100(2)
_cell_measurement_theta_max 23.04
_cell_measurement_theta_min 2.23
_cell_volume 1321.26(5)
_computing_cell_refinement 'Bruker SAINT'
_computing_data_collection 'Bruker APEX2'
_computing_data_reduction 'Bruker SAINT'
_computing_molecular_graphics 'Bruker SHELXTL'
_computing_publication_material 'Bruker SHELXTL'
_computing_structure_refinement 'SHELXL-97 (Sheldrick, 2008)'
_computing_structure_solution 'SHELXS-97 (Sheldrick, 2008)'
_diffrn_ambient_temperature 100(2)
_diffrn_measured_fraction_theta_full 0.996
_diffrn_measured_fraction_theta_max 0.996
_diffrn_measurement_device_type 'Bruker APEX-II CCD'
_diffrn_measurement_method '\f and \w scans'
_diffrn_radiation_monochromator graphite
_diffrn_radiation_source 'fine-focus sealed tube'
_diffrn_radiation_type MoK\a
_diffrn_radiation_wavelength 0.71073
_diffrn_reflns_av_R_equivalents 0.0745
_diffrn_reflns_av_sigmaI/netI 0.0531
_diffrn_reflns_limit_h_max 13
_diffrn_reflns_limit_h_min -13
_diffrn_reflns_limit_k_max 16
_diffrn_reflns_limit_k_min -16
_diffrn_reflns_limit_l_max 17
_diffrn_reflns_limit_l_min -17
_diffrn_reflns_number 57649
_diffrn_reflns_theta_full 30.03
_diffrn_reflns_theta_max 30.03
_diffrn_reflns_theta_min 1.70
_exptl_absorpt_coefficient_mu 6.164
_exptl_absorpt_correction_T_max 0.7461
_exptl_absorpt_correction_T_min 0.5757
_exptl_absorpt_correction_type multi-scan
_exptl_crystal_colour blue
_exptl_crystal_density_diffrn 1.854
_exptl_crystal_description block
_exptl_crystal_F_000 718
_exptl_crystal_size_max 0.16
_exptl_crystal_size_mid 0.10
_exptl_crystal_size_min 0.05
_refine_diff_density_max 3.296
_refine_diff_density_min -1.674
_refine_diff_density_rms 0.194
_refine_ls_extinction_method none
_refine_ls_goodness_of_fit_ref 1.038
_refine_ls_hydrogen_treatment constr
_refine_ls_matrix_type full
_refine_ls_number_parameters 325
_refine_ls_number_reflns 7696
_refine_ls_number_restraints 0
_refine_ls_restrained_S_all 1.038
_refine_ls_R_factor_all 0.0626
_refine_ls_R_factor_gt 0.0426
_refine_ls_shift/su_max 0.001
_refine_ls_shift/su_mean 0.000
_refine_ls_structure_factor_coef Fsqd
_refine_ls_weighting_details 'calc w=1/[\s^2^(Fo^2^)+(0.0633P)^2^+0.0000P] where P=(Fo^2^+2Fc^2^)/3'
_refine_ls_weighting_scheme calc
_refine_ls_wR_factor_gt 0.0986
_refine_ls_wR_factor_ref 0.1083
_reflns_number_gt 6137
_reflns_number_total 7696
_reflns_threshold_expression >2sigma(I)
_cod_data_source_file ic2026329_si_003_2.cif
_cod_data_source_block 1[Hg2Cl6]
_cod_original_sg_symbol_H-M 'P -1 '
_cod_database_code 4328560

loop_
_symmetry_equiv_pos_as_xyz
'x, y, z'
'-x, -y, -z'

loop_
_atom_site_label
_atom_site_type_symbol
_atom_site_fract_x
_atom_site_fract_y
_atom_site_fract_z
_atom_site_U_iso_or_equiv
_atom_site_adp_type
_atom_site_occupancy
_atom_site_symmetry_multiplicity
_atom_site_calc_flag
_atom_site_refinement_flags
Hg1 Hg 0.56784(2) 0.659409(17) 0.580721(15) 0.02871(7) Uani 1 1 d .
Cl1 Cl 0.43178(14) 0.46099(11) 0.61901(10) 0.0309(3) Uani 1 1 d .
Cl2 Cl 0.81394(14) 0.68854(13) 0.69223(10) 0.0350(3) Uani 1 1 d .
Cl3 Cl 0.40842(17) 0.78684(14) 0.53602(12) 0.0436(3) Uani 1 1 d .
O1 O 0.1239(4) 0.5520(3) 0.7863(3) 0.0304(7) Uani 1 1 d .
O2 O 0.0670(4) 0.3226(4) 0.6260(3) 0.0395(9) Uani 1 1 d .
O3 O 0.8388(4) 0.8998(4) 1.3697(3) 0.0355(8) Uani 1 1 d .
O4 O 0.5416(4) 0.8544(4) 1.2058(3) 0.0361(8) Uani 1 1 d .
N1 N -0.2046(5) -0.0050(4) 0.8858(4) 0.0387(11) Uani 1 1 d .
N2 N 0.1855(5) 0.2656(4) 0.9481(3) 0.0263(8) Uani 1 1 d .
C1 C -0.1511(6) 0.0774(5) 0.9812(5) 0.0359(12) Uani 1 1 d .
H1 H -0.2020 0.0733 1.0347 0.043 Uiso 1 1 calc R
C2 C -0.0252(5) 0.1682(5) 1.0054(4) 0.0312(11) Uani 1 1 d .
H2 H 0.0064 0.2244 1.0724 0.037 Uiso 1 1 calc R
C3 C 0.0518(5) 0.1728(4) 0.9270(4) 0.0282(10) Uani 1 1 d .
C4 C 0.0007(6) 0.0890(4) 0.8274(4) 0.0307(11) Uani 1 1 d .
H4 H 0.0511 0.0899 0.7735 0.037 Uiso 1 1 calc R
C5 C -0.1292(7) 0.0032(5) 0.8113(5) 0.0400(13) Uani 1 1 d .
H5 H -0.1655 -0.0521 0.7437 0.048 Uiso 1 1 calc R
C6 C 0.2729(5) 0.3096(5) 1.0536(4) 0.0273(10) Uani 1 1 d .
H6 H 0.2502 0.2762 1.1117 0.033 Uiso 1 1 calc R
C7 C 0.3936(5) 0.4023(4) 1.0758(4) 0.0265(10) Uani 1 1 d .
H7 H 0.4495 0.4338 1.1492 0.032 Uiso 1 1 calc R
C8 C 0.4347(5) 0.4507(4) 0.9894(4) 0.0255(9) Uani 1 1 d .
C9 C 0.3464(6) 0.3993(4) 0.8815(4) 0.0279(10) Uani 1 1 d .
H9 H 0.3725 0.4252 0.8211 0.033 Uiso 1 1 calc R
C10 C 0.2208(6) 0.3106(4) 0.8632(4) 0.0299(10) Uani 1 1 d .
H10 H 0.1595 0.2813 0.7911 0.036 Uiso 1 1 calc R
C11 C 0.2353(6) 0.6506(5) 0.8439(4) 0.0295(10) Uani 1 1 d .
C12 C 0.3165(6) 0.7283(5) 0.7971(5) 0.0344(11) Uani 1 1 d .
H12 H 0.2938 0.7197 0.7200 0.041 Uiso 1 1 calc R
C13 C 0.4348(6) 0.8216(5) 0.8666(5) 0.0322(11) Uani 1 1 d .
H13 H 0.4892 0.8739 0.8342 0.039 Uiso 1 1 calc R
C14 C 0.4711(6) 0.8367(5) 0.9797(5) 0.0350(12) Uani 1 1 d .
H14 H 0.5510 0.8973 1.0237 0.042 Uiso 1 1 calc R
C15 C 0.3859(6) 0.7591(5) 1.0302(4) 0.0303(10) Uani 1 1 d .
C16 C 0.2649(5) 0.6664(5) 0.9618(4) 0.0294(10) Uani 1 1 d .
C17 C 0.1752(6) 0.5916(5) 1.0118(4) 0.0335(11) Uani 1 1 d .
H17 H 0.0963 0.5304 0.9673 0.040 Uiso 1 1 calc R
C18 C 0.2058(6) 0.6101(6) 1.1256(5) 0.0386(12) Uani 1 1 d .
H18 H 0.1451 0.5629 1.1577 0.046 Uiso 1 1 calc R
C19 C 0.3274(6) 0.6993(5) 1.1946(5) 0.0357(12) Uani 1 1 d .
H19 H 0.3473 0.7104 1.2717 0.043 Uiso 1 1 calc R
C20 C 0.4167(6) 0.7702(5) 1.1475(4) 0.0318(11) Uani 1 1 d .
C21 C 0.5735(7) 0.8794(6) 1.3262(5) 0.0447(14) Uani 1 1 d .
H21A H 0.5697 0.8052 1.3535 0.054 Uiso 1 1 calc R
H21B H 0.5020 0.9178 1.3490 0.054 Uiso 1 1 calc R
C22 C 0.7223(7) 0.9605(5) 1.3722(5) 0.0426(13) Uani 1 1 d .
H22A H 0.7315 1.0236 1.3299 0.051 Uiso 1 1 calc R
H22B H 0.7339 0.9983 1.4488 0.051 Uiso 1 1 calc R
C23 C 0.8801(7) 0.8504(5) 1.4656(4) 0.0393(13) Uani 1 1 d .
H23A H 0.7952 0.7958 1.4736 0.047 Uiso 1 1 calc R
H23B H 0.9173 0.9144 1.5316 0.047 Uiso 1 1 calc R
C24 C 0.0052(7) 0.2156(5) 0.5448(5) 0.0412(14) Uani 1 1 d .
H24A H -0.0373 0.2343 0.4736 0.049 Uiso 1 1 calc R
H24B H -0.0721 0.1653 0.5658 0.049 Uiso 1 1 calc R
C25 C -0.0197(6) 0.4102(5) 0.6208(5) 0.0374(12) Uani 1 1 d .
H25A H -0.0889 0.3956 0.6642 0.045 Uiso 1 1 calc R
H25B H -0.0741 0.4047 0.5442 0.045 Uiso 1 1 calc R
C26 C 0.0825(6) 0.5333(5) 0.6671(4) 0.0333(11) Uani 1 1 d .
H26A H 0.1687 0.5386 0.6403 0.040 Uiso 1 1 calc R
H26B H 0.0340 0.5945 0.6431 0.040 Uiso 1 1 calc R

loop_
_atom_site_aniso_label
_atom_site_aniso_U_11
_atom_site_aniso_U_22
_atom_site_aniso_U_33
_atom_site_aniso_U_23
_atom_site_aniso_U_13
_atom_site_aniso_U_12
Hg1 0.02356(10) 0.03336(12) 0.02688(11) 0.00432(7) 0.00673(7) 0.00338(7)
Cl1 0.0347(6) 0.0306(6) 0.0235(5) 0.0013(5) 0.0117(5) -0.0019(5)
Cl2 0.0240(6) 0.0482(8) 0.0273(6) 0.0009(5) 0.0045(5) 0.0048(5)
Cl3 0.0492(8) 0.0510(9) 0.0435(8) 0.0172(6) 0.0210(7) 0.0265(7)
O1 0.0260(18) 0.037(2) 0.0265(17) 0.0081(15) 0.0069(14) 0.0023(15)
O2 0.035(2) 0.039(2) 0.0302(19) 0.0010(16) -0.0060(16) -0.0014(17)
O3 0.0301(19) 0.041(2) 0.0271(18) 0.0035(15) 0.0042(15) -0.0027(16)
O4 0.0297(19) 0.041(2) 0.0311(19) 0.0032(16) 0.0042(15) 0.0017(16)
N1 0.032(2) 0.037(3) 0.043(3) 0.010(2) 0.006(2) 0.004(2)
N2 0.028(2) 0.026(2) 0.0246(19) 0.0052(16) 0.0055(16) 0.0080(17)
C1 0.026(3) 0.043(3) 0.044(3) 0.016(3) 0.013(2) 0.012(2)
C2 0.025(2) 0.036(3) 0.032(3) 0.006(2) 0.005(2) 0.010(2)
C3 0.028(2) 0.026(2) 0.031(2) 0.012(2) 0.005(2) 0.007(2)
C4 0.034(3) 0.025(3) 0.031(3) 0.004(2) 0.009(2) 0.004(2)
C5 0.044(3) 0.029(3) 0.041(3) 0.005(2) 0.010(3) -0.001(2)
C6 0.029(2) 0.031(3) 0.022(2) 0.0034(19) 0.0082(19) 0.008(2)
C7 0.028(2) 0.031(3) 0.019(2) 0.0042(18) 0.0072(18) 0.006(2)
C8 0.026(2) 0.027(2) 0.023(2) 0.0021(18) 0.0063(18) 0.0093(19)
C9 0.034(3) 0.026(2) 0.024(2) 0.0048(19) 0.011(2) 0.006(2)
C10 0.035(3) 0.027(3) 0.024(2) 0.0072(19) 0.005(2) 0.003(2)
C11 0.026(2) 0.030(3) 0.032(3) 0.006(2) 0.009(2) 0.005(2)
C12 0.038(3) 0.033(3) 0.037(3) 0.010(2) 0.014(2) 0.013(2)
C13 0.033(3) 0.027(3) 0.040(3) 0.008(2) 0.016(2) 0.003(2)
C14 0.035(3) 0.031(3) 0.040(3) 0.006(2) 0.010(2) 0.012(2)
C15 0.027(2) 0.033(3) 0.033(3) 0.005(2) 0.012(2) 0.010(2)
C16 0.027(2) 0.029(3) 0.032(3) 0.004(2) 0.009(2) 0.008(2)
C17 0.033(3) 0.032(3) 0.033(3) 0.002(2) 0.010(2) 0.004(2)
C18 0.033(3) 0.047(3) 0.033(3) 0.003(2) 0.012(2) 0.004(2)
C19 0.034(3) 0.043(3) 0.029(3) 0.004(2) 0.012(2) 0.005(2)
C20 0.027(2) 0.031(3) 0.033(3) 0.001(2) 0.007(2) 0.006(2)
C21 0.035(3) 0.054(4) 0.036(3) -0.005(3) 0.011(2) -0.004(3)
C22 0.040(3) 0.039(3) 0.042(3) -0.002(3) 0.011(3) 0.004(3)
C23 0.047(3) 0.033(3) 0.026(3) 0.002(2) 0.007(2) -0.010(2)
C24 0.041(3) 0.039(3) 0.029(3) 0.005(2) -0.003(2) -0.006(3)
C25 0.031(3) 0.050(3) 0.028(3) 0.009(2) 0.005(2) 0.006(2)
C26 0.034(3) 0.041(3) 0.027(2) 0.009(2) 0.010(2) 0.009(2)

loop_
_atom_type_symbol
_atom_type_description
_atom_type_scat_dispersion_real
_atom_type_scat_dispersion_imag
_atom_type_scat_source
C C 0.0033 0.0016 'International Tables Vol C Tables 4.2.6.8 and 6.1.1.4'
H H 0.0000 0.0000 'International Tables Vol C Tables 4.2.6.8 and 6.1.1.4'
N N 0.0061 0.0033 'International Tables Vol C Tables 4.2.6.8 and 6.1.1.4'
O O 0.0106 0.0060 'International Tables Vol C Tables 4.2.6.8 and 6.1.1.4'
Cl Cl 0.1484 0.1585 'International Tables Vol C Tables 4.2.6.8 and 6.1.1.4'
Hg Hg -2.3894 9.2266 'International Tables Vol C Tables 4.2.6.8 and 6.1.1.4'

loop_
_geom_angle_atom_site_label_1
_geom_angle_atom_site_label_2
_geom_angle_atom_site_label_3
_geom_angle
_geom_angle_site_symmetry_3
Cl3 Hg1 Cl2 135.06(6) .
Cl3 Hg1 Cl1 111.40(5) .
Cl2 Hg1 Cl1 103.57(5) .
Cl3 Hg1 Cl1 104.24(5) 2_666
Cl2 Hg1 Cl1 103.34(4) 2_666
Cl1 Hg1 Cl1 89.55(4) 2_666
Hg1 Cl1 Hg1 90.46(4) 2_666
C11 O1 C26 117.1(4) .
C24 O2 C25 114.7(4) .
C23 O3 C22 112.8(4) .
C20 O4 C21 117.0(4) .
C5 N1 C1 116.3(5) .
C10 N2 C6 119.8(5) .
C10 N2 C3 120.0(4) .
C6 N2 C3 120.1(4) .
N1 C1 C2 124.3(5) .
C3 C2 C1 117.8(5) .
C2 C3 C4 119.8(5) .
C2 C3 N2 120.3(5) .
C4 C3 N2 119.9(5) .
C3 C4 C5 117.4(5) .
N1 C5 C4 124.4(5) .
N2 C6 C7 120.9(5) .
C6 C7 C8 120.9(5) .
C9 C8 C7 116.6(5) .
C9 C8 C8 121.3(5) 2_667
C7 C8 C8 122.1(5) 2_667
C10 C9 C8 120.7(5) .
N2 C10 C9 121.0(5) .
C12 C11 O1 125.7(5) .
C12 C11 C16 120.6(5) .
O1 C11 C16 113.8(4) .
C11 C12 C13 119.7(5) .
C14 C13 C12 121.7(5) .
C13 C14 C15 119.6(5) .
C20 C15 C16 117.8(5) .
C20 C15 C14 122.7(5) .
C16 C15 C14 119.5(5) .
C15 C16 C11 118.8(5) .
C15 C16 C17 119.9(5) .
C11 C16 C17 121.3(5) .
C18 C17 C16 119.8(5) .
C17 C18 C19 121.1(5) .
C20 C19 C18 119.7(5) .
O4 C20 C19 124.8(5) .
O4 C20 C15 113.6(5) .
C19 C20 C15 121.6(5) .
O4 C21 C22 107.6(5) .
O3 C22 C21 113.7(5) .
O3 C23 C24 110.0(5) 2_667
O2 C24 C23 109.9(5) 2_667
O2 C25 C26 108.0(4) .
O1 C26 C25 108.3(4) .

loop_
_geom_bond_atom_site_label_1
_geom_bond_atom_site_label_2
_geom_bond_distance
_geom_bond_site_symmetry_2
Hg1 Cl3 2.3697(13) .
Hg1 Cl2 2.3910(12) .
Hg1 Cl1 2.5891(12) .
Hg1 Cl1 2.6956(12) 2_666
Cl1 Hg1 2.6955(12) 2_666
O1 C11 1.375(6) .
O1 C26 1.432(6) .
O2 C24 1.408(7) .
O2 C25 1.439(7) .
O3 C23 1.420(6) .
O3 C22 1.447(7) .
O4 C20 1.362(6) .
O4 C21 1.449(7) .
N1 C5 1.328(7) .
N1 C1 1.339(8) .
N2 C10 1.346(6) .
N2 C6 1.355(6) .
N2 C3 1.452(6) .
C1 C2 1.382(8) .
C2 C3 1.378(7) .
C3 C4 1.384(7) .
C4 C5 1.393(8) .
C6 C7 1.364(7) .
C7 C8 1.403(7) .
C8 C9 1.393(7) .
C8 C8 1.468(10) 2_667
C9 C10 1.377(7) .
C11 C12 1.373(7) .
C11 C16 1.423(7) .
C12 C13 1.414(8) .
C13 C14 1.361(8) .
C14 C15 1.425(8) .
C15 C20 1.419(7) .
C15 C16 1.420(7) .
C16 C17 1.428(7) .
C17 C18 1.369(7) .
C18 C19 1.405(8) .
C19 C20 1.375(7) .
C21 C22 1.485(8) .
C23 C24 1.488(9) 2_667
C24 C23 1.488(9) 2_667
C25 C26 1.509(8) .
